data_4100187
loop_
_publ_author_name
'Javier Garin'

_journal_name_full 'Journal of the American Chemical Society'
_journal_paper_doi 10.1021/ja051819l
_journal_year 2005
_chemical_formula_moiety 'C22 H26 N2 S4'
_chemical_formula_sum 'C22 H26 N2 S4'
_chemical_formula_weight 446.69
_space_group_IT_number 2
_space_group_name_Hall '-P 1'
_space_group_name_H-M_alt 'P -1'
_symmetry_cell_setting triclinic
_symmetry_Int_Tables_number 2
_symmetry_space_group_name_Hall '-P 1'
_symmetry_space_group_name_H-M 'P -1'
_cell_angle_alpha 97.940(10)
_cell_angle_beta 93.890(10)
_cell_angle_gamma 104.080(10)
_cell_formula_units_Z 2
_cell_length_a 7.4716(8)
_cell_length_b 8.1330(10)
_cell_length_c 20.356(2)
_cell_measurement_temperature 293(2)
_cell_volume 1181.7(2)
_diffrn_ambient_temperature 293(2)
_exptl_crystal_density_diffrn 1.255
_cod_database_code 4100187

loop_
_symmetry_equiv_pos_as_xyz
'x, y, z'
'-x, -y, -z'

loop_
_atom_site_label
_atom_site_type_symbol
_atom_site_fract_x
_atom_site_fract_y
_atom_site_fract_z
_atom_site_U_iso_or_equiv
_atom_site_adp_type
_atom_site_occupancy
_atom_site_symmetry_multiplicity
_atom_site_calc_flag
_atom_site_refinement_flags
_atom_site_disorder_assembly
_atom_site_disorder_group
C01 C 0.6846(5) 0.1681(6) 0.1127(2) 0.0785(12) Uani 1 1 d . . .
C02 C 0.7087(5) 0.0512(6) 0.05856(19) 0.0709(11) Uani 1 1 d . . .
C03 C 0.7744(5) 0.1089(6) -0.0003(2) 0.0755(11) Uani 1 1 d . . .
H03 H 0.8019 0.2257 -0.0026 0.091 Uiso 1 1 calc R . .
C04 C 0.7982(5) -0.0022(6) -0.0533(2) 0.0713(11) Uani 1 1 d . . .
H04 H 0.8392 0.0402 -0.0913 0.086 Uiso 1 1 calc R . .
C05 C 0.7622(5) -0.1804(6) -0.0521(2) 0.0703(10) Uani 1 1 d . . .
C06 C 0.6952(5) -0.2381(6) 0.0073(2) 0.0775(11) Uani 1 1 d . . .
H06 H 0.669 -0.3546 0.01 0.093 Uiso 1 1 calc R . .
C07 C 0.6693(5) -0.1279(6) 0.0592(2) 0.0775(11) Uani 1 1 d . . .
H07 H 0.6242 -0.1706 0.0966 0.093 Uiso 1 1 calc R . .
C08 C 0.7881(5) -0.2965(6) -0.1060(2) 0.0748(11) Uani 1 1 d . . .
C09 C 0.8513(5) -0.2404(5) -0.1655(2) 0.0800(11) Uani 1 1 d . . .
C10 C 0.7547(6) -0.4724(7) -0.1034(2) 0.0902(13) Uani 1 1 d . . .
C11 C 0.6882(6) 0.4407(6) 0.1952(2) 0.0942(13) Uani 1 1 d . . .
C12 C 0.6232(6) 0.3075(7) 0.2276(2) 0.0976(14) Uani 1 1 d . . .
C13 C 0.9441(11) 0.7526(7) 0.2147(3) 0.156(2) Uani 1 1 d . . .
H13A H 0.9629 0.7225 0.1683 0.187 Uiso 1 1 calc R . .
H13B H 0.9637 0.8763 0.2237 0.187 Uiso 1 1 calc R . .
C14 C 1.0826(14) 0.7073(11) 0.2554(7) 0.240(5) Uani 1 1 d D . .
H14A H 1.0243 0.5942 0.265 0.288 Uiso 1 1 calc R . .
H14B H 1.177 0.6918 0.2264 0.288 Uiso 1 1 calc R . .
C15 C 1.167(2) 0.7869(14) 0.3076(5) 0.293(8) Uani 1 1 d D . .
H15A H 1.0746 0.7897 0.3388 0.352 Uiso 1 1 calc R . .
H15B H 1.2132 0.9041 0.3 0.352 Uiso 1 1 calc R . .
C16 C 1.3266(16) 0.7430(13) 0.3448(6) 0.237(4) Uani 1 1 d . . .
H16A H 1.3045 0.6192 0.34 0.285 Uiso 1 1 calc R . .
H16B H 1.4399 0.7871 0.3252 0.285 Uiso 1 1 calc R . .
C17 C 1.3488(19) 0.812(2) 0.4123(6) 0.331(8) Uani 1 1 d . . .
H17A H 1.4534 0.7847 0.4341 0.497 Uiso 1 1 calc R . .
H17B H 1.239 0.7645 0.4323 0.497 Uiso 1 1 calc R . .
H17C H 1.3694 0.9345 0.4172 0.497 Uiso 1 1 calc R . .
C18 C 0.680(3) 0.268(3) 0.3542(6) 0.448(15) Uani 1 1 d D . .
H18A H 0.7045 0.3598 0.3923 0.537 Uiso 1 1 calc R . .
H18B H 0.5979 0.1713 0.3688 0.537 Uiso 1 1 calc R . .
C19 C 0.8273(19) 0.227(2) 0.3541(5) 0.291(7) Uani 1 1 d D . .
H19A H 0.9045 0.2978 0.3269 0.349 Uiso 1 1 calc R . .
H19B H 0.7999 0.1095 0.3311 0.349 Uiso 1 1 calc R . .
C20 C 0.930(3) 0.234(3) 0.4106(8) 0.415(15) Uani 1 1 d D . .
H20A H 0.9047 0.3305 0.4389 0.498 Uiso 1 1 calc R . .
H20B H 0.8638 0.1335 0.4276 0.498 Uiso 1 1 calc R . .
C21 C 1.094(3) 0.245(3) 0.4302(10) 0.373(12) Uani 1 1 d D . .
H21A H 1.1577 0.3159 0.4001 0.447 Uiso 1 1 calc R . .
H21B H 1.1025 0.13 0.4131 0.447 Uiso 1 1 calc R . .
C22 C 1.230(2) 0.288(2) 0.4866(7) 0.386(10) Uani 1 1 d . . .
H22A H 1.3467 0.2743 0.4726 0.578 Uiso 1 1 calc R . .
H22B H 1.1917 0.2139 0.5186 0.578 Uiso 1 1 calc R . .
H22C H 1.2445 0.4052 0.5066 0.578 Uiso 1 1 calc R . .
N01 N 0.9040(6) -0.1963(5) -0.2129(2) 0.1041(12) Uani 1 1 d . . .
N02 N 0.7295(7) -0.6163(6) -0.1008(2) 0.1244(15) Uani 1 1 d . . .
S01 S 0.73830(16) 0.38419(15) 0.11438(5) 0.0902(4) Uani 1 1 d . . .
S02 S 0.59490(16) 0.10345(17) 0.18337(5) 0.0959(4) Uani 1 1 d . . .
S03 S 0.7087(2) 0.6563(2) 0.22486(7) 0.1289(6) Uani 1 1 d . . .
S04 S 0.5511(3) 0.3243(3) 0.30744(8) 0.1567(7) Uani 1 1 d . . .

loop_
_atom_site_aniso_label
_atom_site_aniso_U_11
_atom_site_aniso_U_22
_atom_site_aniso_U_33
_atom_site_aniso_U_23
_atom_site_aniso_U_13
_atom_site_aniso_U_12
C01 0.050(2) 0.103(3) 0.083(3) 0.027(2) -0.0017(19) 0.016(2)
C02 0.049(2) 0.084(3) 0.080(3) 0.027(2) 0.0018(18) 0.011(2)
C03 0.054(2) 0.078(3) 0.094(3) 0.031(3) 0.001(2) 0.009(2)
C04 0.048(2) 0.081(3) 0.085(3) 0.033(2) 0.0039(18) 0.009(2)
C05 0.041(2) 0.084(3) 0.089(3) 0.029(2) 0.0050(18) 0.012(2)
C06 0.062(3) 0.081(3) 0.092(3) 0.036(2) 0.011(2) 0.011(2)
C07 0.056(2) 0.096(3) 0.081(3) 0.033(2) 0.0069(19) 0.008(2)
C08 0.057(3) 0.075(3) 0.097(3) 0.031(2) 0.009(2) 0.015(2)
C09 0.065(3) 0.086(3) 0.091(3) 0.023(2) 0.007(2) 0.019(2)
C10 0.083(3) 0.086(4) 0.103(3) 0.029(3) 0.020(2) 0.013(3)
C11 0.078(3) 0.107(4) 0.100(3) 0.015(3) 0.003(2) 0.030(3)
C12 0.087(3) 0.120(4) 0.091(3) 0.018(3) 0.005(2) 0.035(3)
C13 0.183(7) 0.096(4) 0.179(6) 0.014(4) 0.027(5) 0.022(5)
C14 0.187(9) 0.135(7) 0.359(15) -0.031(8) -0.095(10) 0.041(6)
C15 0.45(2) 0.177(10) 0.210(9) -0.024(7) -0.144(12) 0.083(11)
C16 0.237(12) 0.225(10) 0.241(11) -0.012(9) -0.028(9) 0.086(9)
C17 0.304(16) 0.44(2) 0.238(12) 0.056(14) -0.057(12) 0.085(14)
C18 0.45(3) 0.88(5) 0.186(11) 0.212(17) 0.164(15) 0.39(3)
C19 0.275(14) 0.55(2) 0.142(7) 0.102(10) 0.065(8) 0.252(16)
C20 0.45(3) 0.55(3) 0.175(11) 0.055(15) -0.029(17) 0.01(3)
C21 0.33(2) 0.40(3) 0.43(3) 0.09(2) -0.063(19) 0.17(2)
C22 0.37(2) 0.45(2) 0.286(16) -0.043(15) -0.099(15) 0.106(18)
N01 0.107(3) 0.111(3) 0.101(3) 0.036(2) 0.025(2) 0.026(2)
N02 0.146(4) 0.097(3) 0.142(3) 0.046(3) 0.048(3) 0.029(3)
S01 0.0764(8) 0.0980(9) 0.0989(8) 0.0220(6) 0.0096(6) 0.0239(6)
S02 0.0819(8) 0.1192(10) 0.0902(7) 0.0317(7) 0.0136(6) 0.0234(7)
S03 0.1393(14) 0.1247(12) 0.1328(11) 0.0093(9) 0.0166(9) 0.0588(11)
S04 0.1920(19) 0.2030(19) 0.0990(10) 0.0305(11) 0.0416(10) 0.0853(15)

loop_
_geom_bond_atom_site_label_1
_geom_bond_atom_site_label_2
_geom_bond_distance
_geom_bond_site_symmetry_2
_geom_bond_publ_flag
C01 C02 1.404(6) . ?
C01 S01 1.700(4) . ?
C01 S02 1.722(4) . ?
C02 C07 1.416(5) . ?
C02 C03 1.421(5) . ?
C03 C04 1.358(5) . ?
C04 C05 1.413(5) . ?
C05 C08 1.401(6) . ?
C05 C06 1.435(5) . ?
C06 C07 1.344(6) . ?
C08 C10 1.400(6) . ?
C08 C09 1.422(6) . ?
C09 N01 1.137(5) . ?
C10 N02 1.149(5) . ?
C11 C12 1.353(6) . ?
C11 S01 1.737(5) . ?
C11 S03 1.740(5) . ?
C12 S02 1.732(5) . ?
C12 S04 1.744(5) . ?
C13 C14 1.431(10) . ?
C13 S03 1.781(7) . ?
C14 C15 1.211(9) . ?
C15 C16 1.511(13) . ?
C16 C17 1.394(13) . ?
C18 C19 1.228(13) . ?
C18 S04 1.499(16) . ?
C19 C20 1.325(16) . ?
C20 C21 1.240(16) . ?
C21 C22 1.427(16) . ?

loop_
_cod_related_entry_id
_cod_related_entry_database
_cod_related_entry_code
1 ChemSpider 30659886
